data_4132280
loop_
_publ_author_name
'Joshi, Hemant'
'Kharel, Sugam'
'Ehnbom, Andreas'
'Skopek, Katrin'
'Hess, Gisela D.'
'Fiedler, Tobias'
'Hampel, Frank'
'Bhuvanesh, Nattamai'
'Gladysz, John A.'

_publ_section_title
;
 Three-Fold Intramolecular Ring Closing Alkene Metatheses of Square Planar
 Complexes with cis Phosphorus Donor Ligands P(X(CH<sub>2</sub>)
 <sub>m</sub>CH&#x2550;CH<sub>2</sub>)<sub>3</sub> (X = -, m = 5-10; X =
 O, m = 3-5): Syntheses, Structures, and Thermal Properties of Macrocyclic
 Dibridgehead Diphosphorus Complexes.
;
_journal_issue 27
_journal_name_full 'Journal of the American Chemical Society'
_journal_page_first 8463
_journal_page_last 8478
_journal_paper_doi 10.1021/jacs.8b02846
_journal_volume 140
_journal_year 2018
_chemical_formula_sum 'C42 H84 Cl2 P2 Pt'
_chemical_formula_weight 917.02
_space_group_IT_number 14
_space_group_name_Hall '-P 2ybc'
_space_group_name_H-M_alt 'P 1 21/c 1'
_symmetry_cell_setting monoclinic
_symmetry_space_group_name_H-M 'P 1 21/c 1'
_atom_sites_solution_hydrogens geom
_atom_sites_solution_primary direct
_atom_sites_solution_secondary difmap
_audit_creation_method SHELXL-97
_cell_angle_alpha 90.00
_cell_angle_beta 93.141(2)
_cell_angle_gamma 90.00
_cell_formula_units_Z 4
_cell_length_a 15.8988(3)
_cell_length_b 13.9099(4)
_cell_length_c 20.4188(6)
_cell_measurement_reflns_used 10162
_cell_measurement_temperature 173(2)
_cell_measurement_theta_max 27.48
_cell_measurement_theta_min 1.0
_cell_volume 4508.8(2)
_computing_cell_refinement DENZO-SMN
_computing_data_collection 'Nonius Collect'
_computing_data_reduction DENZO-SMN
_computing_molecular_graphics 'SHELXTL NT'
_computing_publication_material 'SHELXTL NT'
_computing_structure_refinement 'SHELXL-97 (Sheldrick, 1997)'
_computing_structure_solution 'SHELXS-97 (Sheldrick, 1990)'
_diffrn_ambient_temperature 173(2)
_diffrn_detector_area_resol_mean 9
_diffrn_measured_fraction_theta_full 0.995
_diffrn_measured_fraction_theta_max 0.995
_diffrn_measurement_device_type 'Nonius KappaCCD'
_diffrn_radiation_monochromator graphite
_diffrn_radiation_source 'fine-focus rotating anode'
_diffrn_radiation_type MoK\a
_diffrn_radiation_wavelength 0.71073
_diffrn_reflns_av_R_equivalents 0.0420
_diffrn_reflns_av_sigmaI/netI 0.0696
_diffrn_reflns_limit_h_max 20
_diffrn_reflns_limit_h_min -20
_diffrn_reflns_limit_k_max 15
_diffrn_reflns_limit_k_min -17
_diffrn_reflns_limit_l_max 26
_diffrn_reflns_limit_l_min -26
_diffrn_reflns_number 18048
_diffrn_reflns_theta_full 27.45
_diffrn_reflns_theta_max 27.45
_diffrn_reflns_theta_min 2.22
_exptl_absorpt_coefficient_mu 3.328
_exptl_absorpt_correction_T_max 0.7320
_exptl_absorpt_correction_T_min 0.4351
_exptl_absorpt_correction_type empirical
_exptl_absorpt_process_details Scalepack
_exptl_crystal_colour colorless
_exptl_crystal_density_diffrn 1.351
_exptl_crystal_density_method 'not measured'
_exptl_crystal_description plate
_exptl_crystal_F_000 1912
_exptl_crystal_size_max 0.30
_exptl_crystal_size_mid 0.15
_exptl_crystal_size_min 0.10
_refine_diff_density_max 1.101
_refine_diff_density_min -1.428
_refine_diff_density_rms 0.108
_refine_ls_extinction_method none
_refine_ls_goodness_of_fit_ref 1.020
_refine_ls_hydrogen_treatment mixed
_refine_ls_matrix_type full
_refine_ls_number_parameters 424
_refine_ls_number_reflns 10243
_refine_ls_number_restraints 0
_refine_ls_restrained_S_all 1.020
_refine_ls_R_factor_all 0.0849
_refine_ls_R_factor_gt 0.0436
_refine_ls_shift/su_max 0.008
_refine_ls_shift/su_mean 0.000
_refine_ls_structure_factor_coef Fsqd
_refine_ls_weighting_details 'calc w=1/[\s^2^(Fo^2^)+(0.0520P)^2^+0.7393P] where P=(Fo^2^+2Fc^2^)/3'
_refine_ls_weighting_scheme calc
_refine_ls_wR_factor_gt 0.0947
_refine_ls_wR_factor_ref 0.1099
_reflns_number_gt 6855
_reflns_number_total 10243
_reflns_threshold_expression >2sigma(I)
_cod_data_source_file ja8b02846_si_004.cif
_cod_data_source_block ks05
_cod_depositor_comments
;
The following automatic conversions were performed:

data item '_symmetry_cell_setting' value 'Monoclinic' was changed to
'monoclinic' in accordance with the
/home/saulius/struct/COD-crude-data/automatic-downloads/DataCite-retrospective/ACS/depositions/lib/dictionaries/cif_core.dic
dictionary named 'cif_core.dic' version 2.4.2 last updated on
2011-04-26.

Automatic conversion script
Id: cif_fix_values 6909 2019-04-08 15:41:33Z antanas 
;
_cod_original_sg_symbol_H-M P2(1)/c
_cod_database_code 4132280

loop_
_symmetry_equiv_pos_as_xyz
'x, y, z'
'-x, y+1/2, -z+1/2'
'-x, -y, -z'
'x, -y-1/2, z-1/2'

loop_
_atom_site_label
_atom_site_type_symbol
_atom_site_fract_x
_atom_site_fract_y
_atom_site_fract_z
_atom_site_U_iso_or_equiv
_atom_site_adp_type
_atom_site_occupancy
_atom_site_symmetry_multiplicity
_atom_site_calc_flag
_atom_site_refinement_flags
Pt1 Pt 0.057143(12) 0.568076(14) 0.302984(10) 0.04006(8) Uani 1 1 d .
Cl1 Cl -0.00325(11) 0.44491(10) 0.36509(8) 0.0612(4) Uani 1 1 d .
P1 P 0.03949(8) 0.65637(10) 0.39358(6) 0.0401(3) Uani 1 1 d .
P2 P 0.11761(8) 0.67019(10) 0.23373(7) 0.0417(3) Uani 1 1 d .
Cl2 Cl 0.06596(11) 0.45441(11) 0.21724(8) 0.0614(4) Uani 1 1 d .
C11 C 0.1027(4) 0.6023(4) 0.4617(3) 0.0534(14) Uani 1 1 d .
H11A H 0.1061 0.6474 0.4993 0.064 Uiso 1 1 calc R
H11B H 0.0750 0.5427 0.4759 0.064 Uiso 1 1 calc R
C11A C -0.0689(3) 0.6561(4) 0.4174(3) 0.0469(13) Uani 1 1 d .
H11C H -0.0888 0.5888 0.4192 0.056 Uiso 1 1 calc R
H11D H -0.0706 0.6834 0.4621 0.056 Uiso 1 1 calc R
C11B C 0.0685(3) 0.7835(4) 0.4001(2) 0.0440(12) Uani 1 1 d .
H11E H 0.1304 0.7887 0.3980 0.053 Uiso 1 1 calc R
H11F H 0.0428 0.8177 0.3614 0.053 Uiso 1 1 calc R
C12A C -0.1297(3) 0.7135(4) 0.3708(2) 0.0464(12) Uani 1 1 d .
H12A H -0.1048 0.7771 0.3621 0.056 Uiso 1 1 calc R
H12B H -0.1376 0.6789 0.3286 0.056 Uiso 1 1 calc R
C12 C 0.1917(4) 0.5787(5) 0.4416(3) 0.0589(15) Uani 1 1 d .
H12C H 0.1881 0.5244 0.4103 0.071 Uiso 1 1 calc R
H12D H 0.2136 0.6350 0.4183 0.071 Uiso 1 1 calc R
C12B C 0.0424(3) 0.8355(4) 0.4624(3) 0.0509(13) Uani 1 1 d .
H12E H 0.0487 0.7908 0.5001 0.061 Uiso 1 1 calc R
H12F H -0.0178 0.8536 0.4568 0.061 Uiso 1 1 calc R
C13 C 0.2547(4) 0.5526(5) 0.4977(4) 0.0711(19) Uani 1 1 d .
H13A H 0.2299 0.5024 0.5252 0.085 Uiso 1 1 calc R
H13B H 0.3059 0.5254 0.4794 0.085 Uiso 1 1 calc R
C13A C -0.2148(4) 0.7275(5) 0.3999(3) 0.0608(16) Uani 1 1 d .
H13C H -0.2054 0.7497 0.4458 0.073 Uiso 1 1 calc R
H13D H -0.2435 0.6644 0.4010 0.073 Uiso 1 1 calc R
C13B C 0.0952(4) 0.9265(4) 0.4777(3) 0.0520(14) Uani 1 1 d .
H13E H 0.0936 0.9680 0.4383 0.062 Uiso 1 1 calc R
H13F H 0.0696 0.9628 0.5133 0.062 Uiso 1 1 calc R
C14A C -0.2734(4) 0.7989(5) 0.3631(3) 0.0626(16) Uani 1 1 d .
H14A H -0.3193 0.8161 0.3918 0.075 Uiso 1 1 calc R
H14B H -0.2412 0.8583 0.3552 0.075 Uiso 1 1 calc R
C14 C 0.2794(4) 0.6386(6) 0.5406(3) 0.074(2) Uani 1 1 d .
H14C H 0.2834 0.6958 0.5121 0.088 Uiso 1 1 calc R
H14D H 0.2339 0.6508 0.5707 0.088 Uiso 1 1 calc R
C14B C 0.1863(4) 0.9042(4) 0.4983(3) 0.0588(16) Uani 1 1 d .
H14E H 0.1873 0.8580 0.5353 0.071 Uiso 1 1 calc R
H14F H 0.2128 0.8723 0.4613 0.071 Uiso 1 1 calc R
C15A C -0.3126(3) 0.7639(4) 0.2980(3) 0.0522(14) Uani 1 1 d .
H15A H -0.3429 0.7028 0.3047 0.063 Uiso 1 1 calc R
H15B H -0.2676 0.7513 0.2674 0.063 Uiso 1 1 calc R
C15 C 0.3621(4) 0.6280(6) 0.5813(3) 0.075(2) Uani 1 1 d .
H15C H 0.3596 0.5683 0.6075 0.090 Uiso 1 1 calc R
H15D H 0.3676 0.6826 0.6123 0.090 Uiso 1 1 calc R
C15B C 0.2385(4) 0.9906(5) 0.5189(4) 0.0713(19) Uani 1 1 d .
H15E H 0.2188 1.0151 0.5609 0.086 Uiso 1 1 calc R
H15F H 0.2289 1.0418 0.4857 0.086 Uiso 1 1 calc R
C16A C -0.3739(4) 0.8378(5) 0.2677(3) 0.0636(16) Uani 1 1 d .
H16A H -0.4124 0.8581 0.3015 0.076 Uiso 1 1 calc R
H16B H -0.3414 0.8951 0.2553 0.076 Uiso 1 1 calc R
C16 C 0.4406(4) 0.6246(5) 0.5416(3) 0.0642(17) Uani 1 1 d .
H16C H 0.4902 0.6118 0.5718 0.077 Uiso 1 1 calc R
H16D H 0.4352 0.5703 0.5103 0.077 Uiso 1 1 calc R
C16B C 0.3332(5) 0.9711(6) 0.5274(4) 0.084(2) Uani 1 1 d .
H16E H 0.3427 0.9147 0.5565 0.101 Uiso 1 1 calc R
H16F H 0.3612 1.0271 0.5490 0.101 Uiso 1 1 calc R
C17A C -0.4266(4) 0.8041(5) 0.2076(3) 0.0635(16) Uani 1 1 d .
H17A H -0.4637 0.7511 0.2207 0.076 Uiso 1 1 calc R
H17B H -0.4631 0.8577 0.1916 0.076 Uiso 1 1 calc R
C17 C 0.4560(5) 0.7152(6) 0.5040(4) 0.079(2) Uani 1 1 d .
H17C H 0.4650 0.7685 0.5357 0.094 Uiso 1 1 calc R
H17D H 0.4046 0.7303 0.4763 0.094 Uiso 1 1 calc R
C17B C 0.3747(5) 0.9513(7) 0.4605(6) 0.113(4) Uani 1 1 d .
H17E H 0.4325 0.9273 0.4709 0.135 Uiso 1 1 calc R
H17F H 0.3429 0.8982 0.4383 0.135 Uiso 1 1 calc R
C18A C -0.3750(4) 0.7694(5) 0.1517(3) 0.0595(16) Uani 1 1 d .
H18A H -0.3385 0.7161 0.1683 0.071 Uiso 1 1 calc R
H18B H -0.4142 0.7427 0.1171 0.071 Uiso 1 1 calc R
C18 C 0.5303(4) 0.7119(6) 0.4605(4) 0.078(2) Uani 1 1 d .
H18C H 0.5814 0.6940 0.4876 0.094 Uiso 1 1 calc R
H18D H 0.5395 0.7771 0.4428 0.094 Uiso 1 1 calc R
C18B C 0.3805(6) 1.0281(7) 0.4135(5) 0.115(3) Uani 1 1 d .
H18E H 0.4225 1.0755 0.4310 0.137 Uiso 1 1 calc R
H18F H 0.3254 1.0611 0.4087 0.137 Uiso 1 1 calc R
C19A C -0.3196(4) 0.8434(4) 0.1204(3) 0.0565(15) Uani 1 1 d .
H19A H -0.3539 0.8793 0.0867 0.068 Uiso 1 1 calc R
H19B H -0.2990 0.8899 0.1544 0.068 Uiso 1 1 calc R
C19 C 0.5196(4) 0.6419(6) 0.4035(3) 0.071(2) Uani 1 1 d .
H19C H 0.5089 0.5771 0.4214 0.085 Uiso 1 1 calc R
H19D H 0.5734 0.6388 0.3813 0.085 Uiso 1 1 calc R
C19B C 0.4055(5) 0.9949(7) 0.3459(4) 0.095(3) Uani 1 1 d .
H19E H 0.4560 0.9538 0.3533 0.113 Uiso 1 1 calc R
H19F H 0.4240 1.0530 0.3226 0.113 Uiso 1 1 calc R
C20A C -0.2450(4) 0.7995(5) 0.0891(3) 0.0598(15) Uani 1 1 d .
H20A H -0.2646 0.7460 0.0601 0.072 Uiso 1 1 calc R
H20B H -0.2188 0.8485 0.0615 0.072 Uiso 1 1 calc R
C20 C 0.4487(4) 0.6659(5) 0.3520(3) 0.0617(16) Uani 1 1 d .
H20C H 0.3945 0.6693 0.3737 0.074 Uiso 1 1 calc R
H20D H 0.4595 0.7298 0.3329 0.074 Uiso 1 1 calc R
C20B C 0.3451(5) 0.9406(5) 0.2977(4) 0.080(2) Uani 1 1 d .
H20E H 0.3701 0.9391 0.2544 0.096 Uiso 1 1 calc R
H20F H 0.3409 0.8733 0.3130 0.096 Uiso 1 1 calc R
C21 C 0.4417(4) 0.5914(5) 0.2975(3) 0.0609(16) Uani 1 1 d .
H21A H 0.4970 0.5861 0.2778 0.073 Uiso 1 1 calc R
H21B H 0.4290 0.5283 0.3171 0.073 Uiso 1 1 calc R
C21A C -0.1810(4) 0.7627(6) 0.1387(3) 0.0691(19) Uani 1 1 d .
H21C H -0.2074 0.7111 0.1639 0.083 Uiso 1 1 calc R
H21D H -0.1663 0.8155 0.1697 0.083 Uiso 1 1 calc R
C21B C 0.2571(4) 0.9812(5) 0.2887(4) 0.074(2) Uani 1 1 d .
H21E H 0.2241 0.9588 0.3255 0.089 Uiso 1 1 calc R
H21F H 0.2608 1.0521 0.2917 0.089 Uiso 1 1 calc R
C22A C -0.0987(3) 0.7229(4) 0.1131(3) 0.0525(14) Uani 1 1 d .
H22A H -0.1100 0.6640 0.0870 0.063 Uiso 1 1 calc R
H22B H -0.0724 0.7711 0.0849 0.063 Uiso 1 1 calc R
C22 C 0.3751(3) 0.6126(5) 0.2432(3) 0.0559(15) Uani 1 1 d .
H22C H 0.3768 0.5611 0.2098 0.067 Uiso 1 1 calc R
H22D H 0.3897 0.6737 0.2218 0.067 Uiso 1 1 calc R
C22B C 0.2094(5) 0.9554(4) 0.2253(3) 0.0670(18) Uani 1 1 d .
H22E H 0.2391 0.9852 0.1890 0.080 Uiso 1 1 calc R
H22F H 0.1531 0.9856 0.2256 0.080 Uiso 1 1 calc R
C23 C 0.2856(3) 0.6203(4) 0.2657(3) 0.0487(13) Uani 1 1 d .
H23A H 0.2810 0.6791 0.2927 0.058 Uiso 1 1 calc R
H23B H 0.2742 0.5644 0.2939 0.058 Uiso 1 1 calc R
C23A C -0.0400(3) 0.7004(4) 0.1733(3) 0.0507(13) Uani 1 1 d .
H23C H -0.0411 0.7555 0.2039 0.061 Uiso 1 1 calc R
H23D H -0.0626 0.6438 0.1959 0.061 Uiso 1 1 calc R
C23B C 0.1970(4) 0.8495(4) 0.2092(3) 0.0567(15) Uani 1 1 d .
H23E H 0.2529 0.8182 0.2092 0.068 Uiso 1 1 calc R
H23F H 0.1705 0.8439 0.1643 0.068 Uiso 1 1 calc R
C24A C 0.0516(3) 0.6799(4) 0.1588(3) 0.0506(13) Uani 1 1 d .
H24A H 0.0729 0.7324 0.1314 0.061 Uiso 1 1 calc R
H24B H 0.0545 0.6192 0.1337 0.061 Uiso 1 1 calc R
C24 C 0.2189(3) 0.6239(4) 0.2092(3) 0.0472(13) Uani 1 1 d .
H24C H 0.2106 0.5584 0.1911 0.057 Uiso 1 1 calc R
H24D H 0.2395 0.6652 0.1740 0.057 Uiso 1 1 calc R
C24B C 0.1426(3) 0.7951(4) 0.2567(3) 0.0445(12) Uani 1 1 d .
H24E H 0.0892 0.8307 0.2604 0.053 Uiso 1 1 calc R
H24F H 0.1723 0.7951 0.3007 0.053 Uiso 1 1 calc R

loop_
_atom_site_aniso_label
_atom_site_aniso_U_11
_atom_site_aniso_U_22
_atom_site_aniso_U_33
_atom_site_aniso_U_23
_atom_site_aniso_U_13
_atom_site_aniso_U_12
Pt1 0.04668(12) 0.03551(12) 0.03779(12) -0.00205(9) 0.00052(7) -0.00158(9)
Cl1 0.0813(11) 0.0427(9) 0.0603(9) 0.0029(7) 0.0088(8) -0.0120(7)
P1 0.0453(7) 0.0408(8) 0.0342(7) 0.0007(6) 0.0015(5) -0.0014(6)
P2 0.0458(7) 0.0418(8) 0.0379(7) -0.0029(6) 0.0051(5) 0.0038(6)
Cl2 0.0811(11) 0.0477(9) 0.0558(9) -0.0153(7) 0.0081(7) -0.0052(7)
C11 0.072(4) 0.050(3) 0.038(3) 0.001(3) -0.001(3) 0.002(3)
C11A 0.051(3) 0.053(3) 0.037(3) 0.000(2) 0.007(2) -0.009(2)
C11B 0.056(3) 0.042(3) 0.035(3) -0.004(2) 0.006(2) -0.005(2)
C12A 0.049(3) 0.056(3) 0.035(3) -0.004(2) 0.003(2) -0.001(2)
C12 0.059(4) 0.060(4) 0.056(4) 0.001(3) -0.013(3) 0.008(3)
C12B 0.056(3) 0.053(3) 0.045(3) -0.007(3) 0.011(2) 0.000(3)
C13 0.073(4) 0.068(5) 0.070(4) -0.005(3) -0.023(3) 0.007(3)
C13A 0.054(3) 0.082(5) 0.047(3) 0.006(3) 0.005(3) 0.004(3)
C13B 0.067(4) 0.048(3) 0.042(3) -0.013(3) 0.004(2) 0.007(3)
C14A 0.058(4) 0.075(5) 0.055(4) -0.007(3) 0.012(3) 0.009(3)
C14 0.059(4) 0.108(6) 0.054(4) -0.020(4) -0.005(3) 0.014(4)
C14B 0.068(4) 0.045(3) 0.064(4) -0.014(3) 0.004(3) -0.004(3)
C15A 0.056(3) 0.055(4) 0.046(3) 0.001(3) 0.007(2) 0.003(3)
C15 0.070(4) 0.111(6) 0.045(4) -0.009(4) 0.001(3) 0.004(4)
C15B 0.076(5) 0.057(4) 0.079(5) -0.022(4) -0.003(4) -0.015(3)
C16A 0.065(4) 0.061(4) 0.065(4) 0.009(3) 0.006(3) 0.001(3)
C16 0.062(4) 0.074(5) 0.056(4) 0.005(3) -0.003(3) -0.007(3)
C16B 0.078(5) 0.079(5) 0.092(6) -0.004(4) -0.023(4) -0.008(4)
C17A 0.054(4) 0.070(4) 0.066(4) 0.010(3) 0.000(3) 0.000(3)
C17 0.091(5) 0.078(5) 0.065(4) 0.002(4) -0.018(4) 0.008(4)
C17B 0.069(5) 0.110(8) 0.163(10) 0.053(7) 0.038(6) 0.019(4)
C18A 0.053(4) 0.063(4) 0.061(4) 0.005(3) -0.008(3) -0.012(3)
C18 0.067(4) 0.095(6) 0.071(5) 0.014(4) -0.009(3) -0.009(4)
C18B 0.094(7) 0.102(7) 0.147(10) 0.016(7) 0.010(6) 0.005(5)
C19A 0.064(4) 0.052(4) 0.054(4) 0.008(3) 0.000(3) -0.002(3)
C19 0.054(4) 0.095(6) 0.064(4) 0.026(4) 0.010(3) 0.008(3)
C19B 0.090(6) 0.109(7) 0.086(6) -0.003(5) 0.012(5) 0.026(5)
C20A 0.062(4) 0.065(4) 0.052(4) 0.007(3) 0.002(3) -0.001(3)
C20 0.053(4) 0.067(4) 0.065(4) 0.015(3) 0.001(3) 0.001(3)
C20B 0.073(5) 0.068(5) 0.102(6) 0.001(4) 0.022(4) 0.009(4)
C21 0.042(3) 0.065(4) 0.077(5) 0.008(3) 0.010(3) 0.008(3)
C21A 0.045(3) 0.104(6) 0.058(4) 0.011(4) 0.006(3) -0.005(3)
C21B 0.070(4) 0.049(4) 0.104(6) 0.003(4) 0.015(4) 0.006(3)
C22A 0.060(4) 0.055(4) 0.041(3) 0.006(3) -0.003(2) -0.003(3)
C22 0.046(3) 0.059(4) 0.064(4) 0.004(3) 0.014(3) 0.003(3)
C22B 0.079(5) 0.052(4) 0.072(5) 0.007(3) 0.021(4) -0.006(3)
C23 0.047(3) 0.054(4) 0.046(3) -0.001(3) 0.007(2) 0.008(2)
C23A 0.051(3) 0.061(4) 0.041(3) 0.004(3) 0.004(2) 0.002(3)
C23B 0.069(4) 0.046(3) 0.057(4) 0.010(3) 0.024(3) -0.004(3)
C24A 0.050(3) 0.057(4) 0.045(3) 0.000(3) 0.009(2) 0.003(3)
C24 0.049(3) 0.046(3) 0.048(3) -0.008(3) 0.009(2) 0.005(2)
C24B 0.049(3) 0.042(3) 0.044(3) -0.001(2) 0.013(2) 0.005(2)

loop_
_atom_type_symbol
_atom_type_description
_atom_type_scat_dispersion_real
_atom_type_scat_dispersion_imag
_atom_type_scat_source
C C 0.0033 0.0016 'International Tables Vol C Tables 4.2.6.8 and 6.1.1.4'
H H 0.0000 0.0000 'International Tables Vol C Tables 4.2.6.8 and 6.1.1.4'
P P 0.1023 0.0942 'International Tables Vol C Tables 4.2.6.8 and 6.1.1.4'
Cl Cl 0.1484 0.1585 'International Tables Vol C Tables 4.2.6.8 and 6.1.1.4'
Pt Pt -1.7033 8.3905 'International Tables Vol C Tables 4.2.6.8 and 6.1.1.4'

loop_
_geom_angle_atom_site_label_1
_geom_angle_atom_site_label_2
_geom_angle_atom_site_label_3
_geom_angle
P1 Pt1 P2 104.37(5)
P1 Pt1 Cl1 83.23(5)
P2 Pt1 Cl1 172.35(5)
P1 Pt1 Cl2 170.65(5)
P2 Pt1 Cl2 84.98(5)
Cl1 Pt1 Cl2 87.42(6)
C11A P1 C11B 102.8(3)
C11A P1 C11 106.6(3)
C11B P1 C11 102.5(3)
C11A P1 Pt1 112.46(19)
C11B P1 Pt1 122.97(16)
C11 P1 Pt1 108.18(19)
C24A P2 C24 105.9(2)
C24A P2 C24B 104.6(3)
C24 P2 C24B 102.8(2)
C24A P2 Pt1 109.21(19)
C24 P2 Pt1 111.20(19)
C24B P2 Pt1 121.91(16)
C12 C11 P1 111.2(4)
C12A C11A P1 114.0(3)
C12B C11B P1 115.7(4)
C13A C12A C11A 111.6(4)
C13 C12 C11 115.4(5)
C11B C12B C13B 112.6(4)
C14 C13 C12 112.5(6)
C12A C13A C14A 115.0(5)
C14B C13B C12B 112.9(5)
C15A C14A C13A 115.5(5)
C15 C14 C13 115.2(6)
C15B C14B C13B 114.6(5)
C14A C15A C16A 111.2(5)
C14 C15 C16 114.8(5)
C14B C15B C16B 114.4(6)
C17A C16A C15A 115.5(6)
C17 C16 C15 113.9(6)
C15B C16B C17B 112.9(7)
C18A C17A C16A 113.9(5)
C16 C17 C18 115.3(6)
C18B C17B C16B 119.5(8)
C19A C18A C17A 116.8(5)
C17 C18 C19 114.2(6)
C17B C18B C19B 113.9(9)
C20A C19A C18A 113.1(5)
C18 C19 C20 115.6(6)
C18B C19B C20B 122.9(7)
C21A C20A C19A 112.0(5)
C21 C20 C19 112.0(5)
C21B C20B C19B 115.9(6)
C22 C21 C20 115.0(5)
C20A C21A C22A 117.2(5)
C22B C21B C20B 115.7(6)
C23A C22A C21A 107.0(5)
C21 C22 C23 114.7(5)
C21B C22B C23B 118.0(6)
C22 C23 C24 113.3(5)
C24A C23A C22A 115.3(4)
C22B C23B C24B 114.3(5)
C23A C24A P2 111.4(4)
C23 C24 P2 113.0(4)
C23B C24B P2 115.2(4)

loop_
_geom_bond_atom_site_label_1
_geom_bond_atom_site_label_2
_geom_bond_distance
Pt1 P1 2.2507(14)
Pt1 P2 2.2563(14)
Pt1 Cl1 2.3661(14)
Pt1 Cl2 2.3689(14)
P1 C11A 1.815(5)
P1 C11B 1.831(5)
P1 C11 1.833(6)
P2 C24A 1.813(6)
P2 C24 1.829(5)
P2 C24B 1.838(5)
C11 C12 1.529(8)
C11A C12A 1.542(7)
C11B C12B 1.541(7)
C12A C13A 1.518(7)
C12 C13 1.524(8)
C12B C13B 1.542(8)
C13 C14 1.522(9)
C13A C14A 1.531(8)
C13B C14B 1.519(8)
C14A C15A 1.519(8)
C14 C15 1.522(9)
C14B C15B 1.508(8)
C15A C16A 1.523(8)
C15 C16 1.526(8)
C15B C16B 1.530(9)
C16A C17A 1.521(9)
C16 C17 1.503(9)
C16B C17B 1.574(11)
C17A C18A 1.520(8)
C17 C18 1.518(9)
C17B C18B 1.442(12)
C18A C19A 1.517(8)
C18 C19 1.519(10)
C18B C19B 1.529(12)
C19A C20A 1.507(8)
C19 C20 1.536(8)
C19B C20B 1.536(11)
C20A C21A 1.488(8)
C20 C21 1.520(9)
C20B C21B 1.510(9)
C21 C22 1.519(8)
C21A C22A 1.538(8)
C21B C22B 1.508(10)
C22A C23A 1.533(7)
C22 C23 1.524(7)
C22B C23B 1.519(8)
C23 C24 1.525(7)
C23A C24A 1.528(7)
C23B C24B 1.534(7)

loop_
_geom_torsion_atom_site_label_1
_geom_torsion_atom_site_label_2
_geom_torsion_atom_site_label_3
_geom_torsion_atom_site_label_4
_geom_torsion
P2 Pt1 P1 C11A 125.3(2)
Cl1 Pt1 P1 C11A -55.6(2)
Cl2 Pt1 P1 C11A -55.6(4)
P2 Pt1 P1 C11B 1.7(2)
Cl1 Pt1 P1 C11B -179.2(2)
Cl2 Pt1 P1 C11B -179(18)
P2 Pt1 P1 C11 -117.3(2)
Cl1 Pt1 P1 C11 61.8(2)
Cl2 Pt1 P1 C11 61.8(4)
P1 Pt1 P2 C24A -121.5(2)
Cl1 Pt1 P2 C24A 65.1(5)
Cl2 Pt1 P2 C24A 58.6(2)
P1 Pt1 P2 C24 122.0(2)
Cl1 Pt1 P2 C24 -51.4(5)
Cl2 Pt1 P2 C24 -57.9(2)
P1 Pt1 P2 C24B 0.6(2)
Cl1 Pt1 P2 C24B -172.8(4)
Cl2 Pt1 P2 C24B -179.3(2)
C11A P1 C11 C12 167.7(4)
C11B P1 C11 C12 -84.6(4)
Pt1 P1 C11 C12 46.6(5)
C11B P1 C11A C12A 63.4(4)
C11 P1 C11A C12A 170.8(4)
Pt1 P1 C11A C12A -70.8(4)
C11A P1 C11B C12B 45.1(5)
C11 P1 C11B C12B -65.3(5)
Pt1 P1 C11B C12B 173.0(3)
P1 C11A C12A C13A -168.7(4)
P1 C11 C12 C13 168.1(5)
P1 C11B C12B C13B 158.4(4)
C11 C12 C13 C14 -70.8(8)
C11A C12A C13A C14A 169.2(5)
C11B C12B C13B C14B -68.4(7)
C12A C13A C14A C15A 73.4(7)
C12 C13 C14 C15 -159.4(6)
C12B C13B C14B C15B -175.4(5)
C13A C14A C15A C16A 176.5(5)
C13 C14 C15 C16 67.4(9)
C13B C14B C15B C16B -169.3(6)
C14A C15A C16A C17A -171.1(5)
C14 C15 C16 C17 63.5(9)
C14B C15B C16B C17B 69.6(9)
C15A C16A C17A C18A -57.5(7)
C15 C16 C17 C18 -176.2(6)
C15B C16B C17B C18B 68.0(11)
C16A C17A C18A C19A -63.8(7)
C16 C17 C18 C19 65.9(8)
C16B C17B C18B C19B -168.4(8)
C17A C18A C19A C20A 154.4(5)
C17 C18 C19 C20 65.0(8)
C17B C18B C19B C20B 73.3(11)
C18A C19A C20A C21A -71.1(7)
C18 C19 C20 C21 -179.2(5)
C18B C19B C20B C21B 46.1(12)
C19 C20 C21 C22 -177.6(5)
C19A C20A C21A C22A -175.6(5)
C19B C20B C21B C22B 156.9(7)
C20A C21A C22A C23A 173.9(6)
C20 C21 C22 C23 -59.8(7)
C20B C21B C22B C23B 57.1(8)
C21 C22 C23 C24 -169.9(5)
C21A C22A C23A C24A -167.7(5)
C21B C22B C23B C24B 64.5(8)
C22A C23A C24A P2 172.3(4)
C24 P2 C24A C23A 169.6(4)
C24B P2 C24A C23A -82.2(4)
Pt1 P2 C24A C23A 49.8(4)
C22 C23 C24 P2 -162.0(4)
C24A P2 C24 C23 174.4(4)
C24B P2 C24 C23 64.9(5)
Pt1 P2 C24 C23 -67.1(4)
C22B C23B C24B P2 174.0(5)
C24A P2 C24B C23B -65.9(5)
C24 P2 C24B C23B 44.5(5)
Pt1 P2 C24B C23B 169.9(4)
